data_2238371
loop_
_publ_author_name
'Denden, Zouhour'
'Bel Haj Hassen, Leila'
'Belkhiria, Mohamed Salah'
'Daran, Jean-Claude'
'Nasri, Habib'

_publ_section_title
;
 (5,10,15,20-Tetraphenylporphyrinato-\k^4^<i>N</i>)zinc--18-crown-6 (1/1)
;
_journal_coeditor_code HY2633
_journal_issue 8
_journal_name_full 'Acta Crystallographica Section E'
_journal_page_first m444
_journal_page_last m445
_journal_paper_doi 10.1107/S1600536813018126
_journal_volume 69
_journal_year 2013
_chemical_formula_iupac '[Zn (C44 H28 N4)], C12 H24 O6'
_chemical_formula_moiety 'C44 H28 N4 Zn, C12 H24 O6'
_chemical_formula_sum 'C56 H52 N4 O6 Zn'
_chemical_formula_weight 942.39
_chemical_name_common
;
(5,10,15,20-tetraphenylporphyrinato-\k^4^<i>N</i>)zinc (18-crown-6)
;
_chemical_name_systematic
;
(5,10,15,20-Tetraphenylporphyrinato-\k^4^<i>N</i>)zinc--18-crown-6 (1/1)
;
_space_group_IT_number 2
_symmetry_cell_setting triclinic
_symmetry_space_group_name_Hall '-P 1'
_symmetry_space_group_name_H-M 'P -1'
_atom_sites_solution_hydrogens geom
_atom_sites_solution_primary direct
_atom_sites_solution_secondary difmap
_audit_creation_method SHELXL-97
_cell_angle_alpha 104.384(3)
_cell_angle_beta 105.912(3)
_cell_angle_gamma 108.096(3)
_cell_formula_units_Z 1
_cell_length_a 10.2170(3)
_cell_length_b 11.1190(4)
_cell_length_c 11.8243(3)
_cell_measurement_reflns_used 13909
_cell_measurement_temperature 180(2)
_cell_measurement_theta_max 29.067
_cell_measurement_theta_min 3.267
_cell_volume 1143.23(8)
_computing_cell_refinement 'CrysAlis RED (Oxford Diffraction, 2010)'
_computing_data_collection 'CrysAlis CCD (Oxford Diffraction, 2010)'
_computing_data_reduction 'CrysAlis RED (Oxford Diffraction, 2010)'
_computing_molecular_graphics
;ORTEPIII (Burnett & Johnson, 1996) and
ORTEP-3 for Windows (Farrugia, 2012)
;
_computing_publication_material 'WinGX (Farrugia, 2012)'
_computing_structure_refinement 'SHELXL97 (Sheldrick, 2008)'
_computing_structure_solution 'SIR2004 (Burla <i>et al.</i>, 2005)'
_diffrn_ambient_temperature 180(2)
_diffrn_detector_area_resol_mean 16.1978
_diffrn_measured_fraction_theta_full 0.996
_diffrn_measured_fraction_theta_max 0.996
_diffrn_measurement_device_type 'Oxford Diffraction Xcalibur'
_diffrn_measurement_method '\w scans'
_diffrn_radiation_monochromator graphite
_diffrn_radiation_source 'fine-focus sealed tube'
_diffrn_radiation_type MoK\a
_diffrn_radiation_wavelength 0.71073
_diffrn_reflns_av_R_equivalents 0.0227
_diffrn_reflns_av_sigmaI/netI 0.0209
_diffrn_reflns_limit_h_max 12
_diffrn_reflns_limit_h_min -12
_diffrn_reflns_limit_k_max 13
_diffrn_reflns_limit_k_min -13
_diffrn_reflns_limit_l_max 14
_diffrn_reflns_limit_l_min -14
_diffrn_reflns_number 22963
_diffrn_reflns_theta_full 26.02
_diffrn_reflns_theta_max 26.02
_diffrn_reflns_theta_min 3.27
_exptl_absorpt_coefficient_mu 0.596
_exptl_absorpt_correction_T_max 1.000
_exptl_absorpt_correction_T_min 0.918
_exptl_absorpt_correction_type multi-scan
_exptl_absorpt_process_details '(CrysAlis RED; Oxford Diffraction, 2010)'
_exptl_crystal_colour violet
_exptl_crystal_density_diffrn 1.369
_exptl_crystal_density_method 'not measured'
_exptl_crystal_description block
_exptl_crystal_F_000 494
_exptl_crystal_size_max 0.48
_exptl_crystal_size_mid 0.45
_exptl_crystal_size_min 0.33
_refine_diff_density_max 0.949
_refine_diff_density_min -0.669
_refine_ls_goodness_of_fit_ref 1.065
_refine_ls_hydrogen_treatment constr
_refine_ls_matrix_type full
_refine_ls_number_parameters 310
_refine_ls_number_reflns 4503
_refine_ls_number_restraints 30
_refine_ls_restrained_S_all 1.123
_refine_ls_R_factor_all 0.0460
_refine_ls_R_factor_gt 0.0388
_refine_ls_shift/su_max 0.000
_refine_ls_shift/su_mean 0.000
_refine_ls_structure_factor_coef Fsqd
_refine_ls_weighting_details 'calc w=1/[\s^2^(Fo^2^)+(0.0591P)^2^+0.5621P] where P=(Fo^2^+2Fc^2^)/3'
_refine_ls_weighting_scheme calc
_refine_ls_wR_factor_gt 0.1052
_refine_ls_wR_factor_ref 0.1079
_reflns_number_gt 3774
_reflns_number_total 4503
_reflns_threshold_expression >2\s(I)
_cod_data_source_file hy2633.cif
_cod_data_source_block I
_cod_database_code 2238371
_cod_database_fobs_code 2238371

loop_
_symmetry_equiv_pos_as_xyz
'x, y, z'
'-x, -y, -z'

loop_
_atom_site_type_symbol
_atom_site_label
_atom_site_fract_x
_atom_site_fract_y
_atom_site_fract_z
_atom_site_U_iso_or_equiv
_atom_site_adp_type
_atom_site_calc_flag
_atom_site_refinement_flags
_atom_site_occupancy
_atom_site_symmetry_multiplicity
_atom_site_disorder_assembly
_atom_site_disorder_group
Zn Zn 1.0000 0.0000 0.5000 0.03274(14) Uani d S 1 2 . .
N N1 1.11054(18) -0.01373(18) 0.66650(15) 0.0230(4) Uani d . 1 1 . .
N N2 0.79951(17) -0.10495(17) 0.50470(15) 0.0213(3) Uani d . 1 1 . .
C C1 1.2617(2) 0.0346(2) 0.72913(18) 0.0219(4) Uani d . 1 1 . .
C C2 1.2919(2) -0.0065(2) 0.83665(19) 0.0248(4) Uani d . 1 1 . .
H H2 1.3854 0.0140 0.8949 0.030 Uiso calc R 1 1 . .
C C3 1.1598(2) -0.0801(2) 0.83723(18) 0.0243(4) Uani d . 1 1 . .
H H3 1.1450 -0.1199 0.8958 0.029 Uiso calc R 1 1 . .
C C4 1.0454(2) -0.0857(2) 0.72994(18) 0.0215(4) Uani d . 1 1 . .
C C5 0.8921(2) -0.1589(2) 0.69362(18) 0.0214(4) Uani d . 1 1 . .
C C6 0.7795(2) -0.1682(2) 0.58835(18) 0.0217(4) Uani d . 1 1 . .
C C7 0.6231(2) -0.2468(2) 0.5519(2) 0.0274(5) Uani d . 1 1 . .
H H7 0.5805 -0.2996 0.5927 0.033 Uiso calc R 1 1 . .
C C8 0.5497(2) -0.2298(2) 0.4477(2) 0.0270(4) Uani d . 1 1 . .
H H8 0.4471 -0.2677 0.4038 0.032 Uiso calc R 1 1 . .
C C9 0.6606(2) -0.1415(2) 0.41709(18) 0.0215(4) Uani d . 1 1 . .
C C10 1.3700(2) 0.1076(2) 0.69132(18) 0.0221(4) Uani d . 1 1 . .
C C11 0.8443(2) -0.2378(2) 0.77232(18) 0.0218(4) Uani d . 1 1 . .
C C12 0.8211(3) -0.3733(2) 0.7389(2) 0.0355(5) Uani d . 1 1 . .
H H12 0.8369 -0.4151 0.6684 0.043 Uiso calc R 1 1 . .
C C13 0.7744(3) -0.4473(2) 0.8098(2) 0.0382(6) Uani d . 1 1 . .
H H13 0.7593 -0.5383 0.7867 0.046 Uiso calc R 1 1 . .
C C14 0.7504(2) -0.3870(2) 0.9138(2) 0.0318(5) Uani d . 1 1 . .
H H14 0.7190 -0.4368 0.9611 0.038 Uiso calc R 1 1 . .
C C15 0.7733(3) -0.2519(2) 0.9478(2) 0.0338(5) Uani d . 1 1 . .
H H15 0.7569 -0.2105 1.0181 0.041 Uiso calc R 1 1 . .
C C16 0.8207(2) -0.1776(2) 0.8774(2) 0.0288(5) Uani d . 1 1 . .
H H16 0.8366 -0.0864 0.9013 0.035 Uiso calc R 1 1 . .
C C17 1.5297(2) 0.1524(2) 0.77206(18) 0.0228(4) Uani d . 1 1 . .
C C18 1.6208(2) 0.1016(2) 0.7256(2) 0.0303(5) Uani d . 1 1 . .
H H18 1.5813 0.0383 0.6437 0.036 Uiso calc R 1 1 . .
C C19 1.7692(3) 0.1441(3) 0.7995(2) 0.0373(5) Uani d . 1 1 . .
H H19 1.8287 0.1094 0.7672 0.045 Uiso calc R 1 1 . .
C C20 1.8297(2) 0.2382(3) 0.9214(2) 0.0366(6) Uani d . 1 1 . .
H H20 1.9298 0.2674 0.9706 0.044 Uiso calc R 1 1 . .
C C21 1.7406(2) 0.2884(2) 0.9696(2) 0.0337(5) Uani d . 1 1 . .
H H21 1.7805 0.3507 1.0519 0.040 Uiso calc R 1 1 . .
C C22 1.59147(13) 0.24577(12) 0.89529(11) 0.0270(4) Uani d . 1 1 . .
H H22 1.5321 0.2801 0.9283 0.032 Uiso calc R 1 1 . .
O O1 0.99283(13) -0.23197(12) 0.38069(11) 0.0414(4) Uani d R 1 1 . .
C C23 0.88485(13) -0.30609(12) 0.25589(11) 0.0415(6) Uani d R 1 1 . .
H H23A 0.9247 -0.3582 0.2072 0.050 Uiso calc R 1 1 . .
H H23B 0.8669 -0.2424 0.2171 0.050 Uiso calc R 1 1 . .
C C24 0.7397(3) -0.4009(3) 0.2491(2) 0.0423(6) Uani d . 1 1 . .
H H24A 0.7125 -0.3563 0.3149 0.051 Uiso calc R 1 1 . .
H H24B 0.6622 -0.4252 0.1681 0.051 Uiso calc R 1 1 . .
O O2 0.7523(2) -0.51824(18) 0.26441(18) 0.0450(4) Uani d . 1 1 . .
C C25 0.6304(3) -0.6046(3) 0.2816(3) 0.0473(6) Uani d . 1 1 . .
H H25A 0.5470 -0.6566 0.2012 0.057 Uiso calc R 1 1 . .
H H25B 0.5991 -0.5509 0.3380 0.057 Uiso calc R 1 1 . .
C C26 0.6787(3) -0.6981(3) 0.3367(3) 0.0510(7) Uani d . 1 1 A .
H H26A 0.5923 -0.7734 0.3282 0.061 Uiso calc R 1 1 . .
H H26B 0.7329 -0.7344 0.2921 0.061 Uiso calc R 1 1 . .
O O3 0.7692(2) -0.6263(2) 0.4630(2) 0.0602(5) Uani d U 1 1 . .
C C27A 0.9180(7) -0.6327(7) 0.5200(6) 0.0541(7) Uani d PU 0.50 1 A 1
H H27A 0.9569 -0.6576 0.4558 0.065 Uiso calc PR 0.50 1 A 1
H H27B 0.9902 -0.5461 0.5848 0.065 Uiso calc PR 0.50 1 A 1
C C28A 0.8820(7) -0.7408(7) 0.5755(6) 0.0492(8) Uani d PU 0.50 1 . 1
H H28A 0.8521 -0.7103 0.6447 0.059 Uiso calc PR 0.50 1 . 1
H H28B 0.7999 -0.8229 0.5118 0.059 Uiso calc PR 0.50 1 . 1
C C27B 0.8033(15) -0.7226(13) 0.5251(14) 0.0541(7) Uani d P 0.25 1 A 2
H H27C 0.7839 -0.7096 0.6022 0.065 Uiso calc PR 0.25 1 A 2
H H27D 0.7453 -0.8165 0.4685 0.065 Uiso calc PR 0.25 1 A 2
C C28B 0.9557(13) -0.6854(13) 0.5508(13) 0.0492(8) Uani d P 0.25 1 . 2
H H28C 1.0109 -0.5895 0.6021 0.059 Uiso calc PR 0.25 1 . 2
H H28D 0.9724 -0.7018 0.4725 0.059 Uiso calc PR 0.25 1 . 2
C C27C 0.8191(15) -0.7395(13) 0.4715(13) 0.0541(7) Uani d P 0.25 1 A 3
H H27E 0.7387 -0.8215 0.4604 0.065 Uiso calc PR 0.25 1 A 3
H H27F 0.8663 -0.7600 0.4127 0.065 Uiso calc PR 0.25 1 A 3
C C28C 0.9287(15) -0.6667(14) 0.6059(12) 0.0492(8) Uani d P 0.25 1 . 3
H H28E 0.8790 -0.6567 0.6645 0.059 Uiso calc PR 0.25 1 . 3
H H28F 0.9991 -0.5779 0.6184 0.059 Uiso calc PR 0.25 1 . 3

loop_
_atom_site_aniso_label
_atom_site_aniso_U_11
_atom_site_aniso_U_22
_atom_site_aniso_U_33
_atom_site_aniso_U_12
_atom_site_aniso_U_13
_atom_site_aniso_U_23
Zn 0.01801(19) 0.0560(3) 0.0266(2) 0.00947(17) 0.00743(14) 0.02734(18)
N1 0.0178(8) 0.0310(9) 0.0204(8) 0.0074(7) 0.0065(7) 0.0138(7)
N2 0.0182(8) 0.0277(9) 0.0180(8) 0.0078(7) 0.0058(6) 0.0116(7)
C1 0.0206(9) 0.0250(10) 0.0183(9) 0.0085(8) 0.0049(8) 0.0089(8)
C2 0.0232(10) 0.0294(11) 0.0200(10) 0.0106(9) 0.0040(8) 0.0110(8)
C3 0.0257(10) 0.0285(11) 0.0191(9) 0.0102(9) 0.0066(8) 0.0125(8)
C4 0.0234(10) 0.0252(10) 0.0176(9) 0.0098(8) 0.0080(8) 0.0103(8)
C5 0.0249(10) 0.0227(10) 0.0185(9) 0.0091(8) 0.0105(8) 0.0091(8)
C6 0.0217(10) 0.0245(10) 0.0198(9) 0.0076(8) 0.0101(8) 0.0096(8)
C7 0.0226(10) 0.0338(12) 0.0268(11) 0.0072(9) 0.0112(9) 0.0158(9)
C8 0.0188(10) 0.0318(11) 0.0272(11) 0.0057(9) 0.0078(8) 0.0127(9)
C9 0.0184(9) 0.0255(10) 0.0198(9) 0.0077(8) 0.0070(8) 0.0091(8)
C10 0.0199(9) 0.0244(10) 0.0201(9) 0.0088(8) 0.0054(8) 0.0082(8)
C11 0.0181(9) 0.0258(10) 0.0194(9) 0.0054(8) 0.0055(8) 0.0113(8)
C12 0.0522(15) 0.0290(12) 0.0245(11) 0.0139(11) 0.0175(10) 0.0089(9)
C13 0.0504(15) 0.0233(11) 0.0313(12) 0.0065(11) 0.0106(11) 0.0109(10)
C14 0.0276(11) 0.0368(13) 0.0288(11) 0.0050(10) 0.0084(9) 0.0213(10)
C15 0.0431(13) 0.0442(14) 0.0296(11) 0.0230(11) 0.0229(10) 0.0214(10)
C16 0.0379(12) 0.0288(11) 0.0281(11) 0.0163(10) 0.0170(9) 0.0152(9)
C17 0.0202(10) 0.0256(10) 0.0225(10) 0.0072(8) 0.0060(8) 0.0137(8)
C18 0.0275(11) 0.0339(12) 0.0295(11) 0.0125(10) 0.0107(9) 0.0116(9)
C19 0.0259(11) 0.0465(14) 0.0495(14) 0.0193(11) 0.0167(11) 0.0254(12)
C20 0.0182(10) 0.0450(14) 0.0424(13) 0.0069(10) 0.0018(9) 0.0274(11)
C21 0.0298(12) 0.0333(12) 0.0255(11) 0.0041(10) 0.0001(9) 0.0134(9)
C22 0.0256(10) 0.0277(11) 0.0254(10) 0.0092(9) 0.0071(8) 0.0110(9)
O1 0.0372(9) 0.0465(10) 0.0370(9) 0.0164(8) 0.0067(7) 0.0185(8)
C23 0.0559(16) 0.0368(13) 0.0301(12) 0.0170(12) 0.0140(11) 0.0145(10)
C24 0.0449(14) 0.0412(14) 0.0350(13) 0.0208(12) 0.0062(11) 0.0106(11)
O2 0.0465(10) 0.0412(10) 0.0627(12) 0.0218(9) 0.0329(9) 0.0252(9)
C25 0.0296(12) 0.0583(17) 0.0482(15) 0.0101(12) 0.0137(11) 0.0212(13)
C26 0.0595(18) 0.0364(14) 0.0672(19) 0.0201(13) 0.0383(16) 0.0188(13)
O3 0.0635(8) 0.0611(8) 0.0590(8) 0.0356(6) 0.0160(6) 0.0219(6)
C27A 0.0561(9) 0.0546(9) 0.0546(9) 0.0271(7) 0.0179(7) 0.0225(7)
C28A 0.0508(10) 0.0514(10) 0.0503(10) 0.0242(8) 0.0202(7) 0.0213(8)
C27B 0.0561(9) 0.0546(9) 0.0546(9) 0.0271(7) 0.0179(7) 0.0225(7)
C28B 0.0508(10) 0.0514(10) 0.0503(10) 0.0242(8) 0.0202(7) 0.0213(8)
C27C 0.0561(9) 0.0546(9) 0.0546(9) 0.0271(7) 0.0179(7) 0.0225(7)
C28C 0.0508(10) 0.0514(10) 0.0503(10) 0.0242(8) 0.0202(7) 0.0213(8)

loop_
_atom_type_symbol
_atom_type_description
_atom_type_scat_dispersion_real
_atom_type_scat_dispersion_imag
_atom_type_scat_source
C C 0.0033 0.0016 'International Tables Vol C Tables 4.2.6.8 and 6.1.1.4'
H H 0.0000 0.0000 'International Tables Vol C Tables 4.2.6.8 and 6.1.1.4'
N N 0.0061 0.0033 'International Tables Vol C Tables 4.2.6.8 and 6.1.1.4'
O O 0.0106 0.0060 'International Tables Vol C Tables 4.2.6.8 and 6.1.1.4'
Mg Mg 0.0486 0.0363 'International Tables Vol C Tables 4.2.6.8 and 6.1.1.4'

loop_
_geom_angle_atom_site_label_1
_geom_angle_atom_site_label_2
_geom_angle_atom_site_label_3
_geom_angle_site_symmetry_1
_geom_angle_site_symmetry_3
_geom_angle
N2 Zn N2 . 2_756 180.0
N2 Zn N1 . 2_756 89.28(6)
N2 Zn N1 2_756 2_756 90.72(6)
N2 Zn N1 . . 90.72(6)
N2 Zn N1 2_756 . 89.28(6)
N1 Zn N1 2_756 . 180.0
C1 N1 C4 . . 106.75(16)
C1 N1 Zn . . 127.32(13)
C4 N1 Zn . . 125.65(13)
C9 N2 C6 . . 106.67(16)
C9 N2 Zn . . 127.28(13)
C6 N2 Zn . . 125.51(13)
N1 C1 C10 . . 125.32(18)
N1 C1 C2 . . 109.25(17)
C10 C1 C2 . . 125.37(18)
C3 C2 C1 . . 107.45(17)
C3 C2 H2 . . 126.3
C1 C2 H2 . . 126.3
C2 C3 C4 . . 107.10(17)
C2 C3 H3 . . 126.5
C4 C3 H3 . . 126.5
N1 C4 C5 . . 125.70(17)
N1 C4 C3 . . 109.43(17)
C5 C4 C3 . . 124.81(18)
C6 C5 C4 . . 125.74(18)
C6 C5 C11 . . 116.99(17)
C4 C5 C11 . . 117.24(17)
N2 C6 C5 . . 126.10(18)
N2 C6 C7 . . 109.46(17)
C5 C6 C7 . . 124.44(18)
C8 C7 C6 . . 107.41(18)
C8 C7 H7 . . 126.3
C6 C7 H7 . . 126.3
C7 C8 C9 . . 107.03(18)
C7 C8 H8 . . 126.5
C9 C8 H8 . . 126.5
N2 C9 C10 . 2_756 125.72(18)
N2 C9 C8 . . 109.42(17)
C10 C9 C8 2_756 . 124.69(18)
C1 C10 C9 . 2_756 124.99(18)
C1 C10 C17 . . 117.65(17)
C9 C10 C17 2_756 . 117.36(18)
C16 C11 C12 . . 118.84(19)
C16 C11 C5 . . 120.98(18)
C12 C11 C5 . . 120.17(18)
C11 C12 C13 . . 120.5(2)
C11 C12 H12 . . 119.8
C13 C12 H12 . . 119.8
C14 C13 C12 . . 120.3(2)
C14 C13 H13 . . 119.8
C12 C13 H13 . . 119.8
C13 C14 C15 . . 119.6(2)
C13 C14 H14 . . 120.2
C15 C14 H14 . . 120.2
C14 C15 C16 . . 120.2(2)
C14 C15 H15 . . 119.9
C16 C15 H15 . . 119.9
C11 C16 C15 . . 120.6(2)
C11 C16 H16 . . 119.7
C15 C16 H16 . . 119.7
C22 C17 C18 . . 118.35(17)
C22 C17 C10 . . 121.02(17)
C18 C17 C10 . . 120.63(18)
C19 C18 C17 . . 120.8(2)
C19 C18 H18 . . 119.6
C17 C18 H18 . . 119.6
C18 C19 C20 . . 120.3(2)
C18 C19 H19 . . 119.9
C20 C19 H19 . . 119.9
C21 C20 C19 . . 119.7(2)
C21 C20 H20 . . 120.1
C19 C20 H20 . . 120.1
C20 C21 C22 . . 120.0(2)
C20 C21 H21 . . 120.0
C22 C21 H21 . . 120.0
C21 C22 C17 . . 120.83(16)
C21 C22 H22 . . 119.6
C17 C22 H22 . . 119.6
C28A O1 C23 2_746 . 121.4(3)
C23 O1 C28B . 2_746 115.6(5)
C23 O1 C28C . 2_746 99.7(5)
O1 C23 C24 . . 113.75(11)
O1 C23 H23A . . 108.8
C24 C23 H23A . . 108.8
O1 C23 H23B . . 108.8
C24 C23 H23B . . 108.8
H23A C23 H23B . . 107.7
O2 C24 C23 . . 109.77(19)
O2 C24 H24A . . 109.7
C23 C24 H24A . . 109.7
O2 C24 H24B . . 109.7
C23 C24 H24B . . 109.7
H24A C24 H24B . . 108.2
C24 O2 C25 . . 114.6(2)
O2 C25 C26 . . 108.3(2)
O2 C25 H25A . . 110.0
C26 C25 H25A . . 110.0
O2 C25 H25B . . 110.0
C26 C25 H25B . . 110.0
H25A C25 H25B . . 108.4
O3 C26 C25 . . 108.8(2)
O3 C26 H26A . . 109.9
C25 C26 H26A . . 109.9
O3 C26 H26B . . 109.9
C25 C26 H26B . . 109.9
H26A C26 H26B . . 108.3
C26 O3 C27C . . 91.8(5)
C26 O3 C27B . . 109.8(6)
C26 O3 C27A . . 121.5(3)
C28A C27A O3 . . 103.6(5)
C28A C27A H27A . . 111.0
O3 C27A H27A . . 111.0
C28A C27A H27B . . 111.0
O3 C27A H27B . . 111.0
H27A C27A H27B . . 109.0
O1 C28A C27A 2_746 . 109.5(5)
O1 C28A H28A 2_746 . 109.8
C27A C28A H28A . . 109.8
O1 C28A H28B 2_746 . 109.8
C27A C28A H28B . . 109.8
H28A C28A H28B . . 108.2
C28B C27B O3 . . 102.5(10)
C28B C27B H27C . . 111.3
O3 C27B H27C . . 111.3
C28B C27B H27D . . 111.3
O3 C27B H27D . . 111.3
H27C C27B H27D . . 109.2
C27B C28B O1 . 2_746 108.4(10)
C27B C28B H28C . . 110.0
O1 C28B H28C 2_746 . 110.0
C27B C28B H28D . . 110.0
O1 C28B H28D 2_746 . 110.0
H28C C28B H28D . . 108.4
C28C C27C O3 . . 96.2(9)
C28C C27C H27E . . 112.5
O3 C27C H27E . . 112.5
C28C C27C H27F . . 112.5
O3 C27C H27F . . 112.5
H27E C27C H27F . . 110.0
C27C C28C O1 . 2_746 100.7(9)
C27C C28C H28E . . 111.6
O1 C28C H28E 2_746 . 111.6
C27C C28C H28F . . 111.6
O1 C28C H28F 2_746 . 111.6
H28E C28C H28F . . 109.4

loop_
_geom_bond_atom_site_label_1
_geom_bond_atom_site_label_2
_geom_bond_site_symmetry_2
_geom_bond_distance
Zn N2 . 2.0421(16)
Zn N1 . 2.0524(16)
N1 C1 . 1.372(2)
N1 C4 . 1.374(2)
N2 C9 . 1.371(2)
N2 C6 . 1.372(2)
C1 C10 . 1.405(3)
C1 C2 . 1.443(3)
C2 C3 . 1.347(3)
C2 H2 . 0.9300
C3 C4 . 1.443(3)
C3 H3 . 0.9300
C4 C5 . 1.402(3)
C5 C6 . 1.400(3)
C5 C11 . 1.504(3)
C6 C7 . 1.439(3)
C7 C8 . 1.346(3)
C7 H7 . 0.9300
C8 C9 . 1.445(3)
C8 H8 . 0.9300
C9 C10 2_756 1.406(3)
C10 C9 2_756 1.406(3)
C10 C17 . 1.493(3)
C11 C16 . 1.379(3)
C11 C12 . 1.384(3)
C12 C13 . 1.388(3)
C12 H12 . 0.9300
C13 C14 . 1.370(3)
C13 H13 . 0.9300
C14 C15 . 1.380(3)
C14 H14 . 0.9300
C15 C16 . 1.386(3)
C15 H15 . 0.9300
C16 H16 . 0.9300
C17 C22 . 1.392(2)
C17 C18 . 1.393(3)
C18 C19 . 1.382(3)
C18 H18 . 0.9300
C19 C20 . 1.383(4)
C19 H19 . 0.9300
C20 C21 . 1.381(4)
C20 H20 . 0.9300
C21 C22 . 1.389(2)
C21 H21 . 0.9300
C22 H22 . 0.9300
O1 C28A 2_746 1.397(6)
O1 C23 . 1.4185
O1 C28B 2_746 1.487(13)
O1 C28C 2_746 1.587(12)
C23 C24 . 1.496(3)
C23 H23A . 0.9700
C23 H23B . 0.9700
C24 O2 . 1.400(3)
C24 H24A . 0.9700
C24 H24B . 0.9700
O2 C25 . 1.417(3)
C25 C26 . 1.492(4)
C25 H25A . 0.9700
C25 H25B . 0.9700
C26 O3 . 1.384(4)
C26 H26A . 0.9700
C26 H26B . 0.9700
O3 C27C . 1.513(12)
O3 C27B . 1.513(13)
O3 C27A . 1.517(6)
C27A C28A . 1.504(9)
C27A H27A . 0.9700
C27A H27B . 0.9700
C28A O1 2_746 1.397(6)
C28A H28A . 0.9700
C28A H28B . 0.9700
C27B C28B . 1.403(18)
C27B H27C . 0.9700
C27B H27D . 0.9700
C28B O1 2_746 1.487(12)
C28B H28C . 0.9700
C28B H28D . 0.9700
C27C C28C . 1.502(18)
C27C H27E . 0.9700
C27C H27F . 0.9700
C28C O1 2_746 1.587(12)
C28C H28E . 0.9700
C28C H28F . 0.9700

loop_
_geom_hbond_atom_site_label_D
_geom_hbond_atom_site_label_H
_geom_hbond_atom_site_label_A
_geom_hbond_site_symmetry_A
_geom_hbond_distance_DH
_geom_hbond_distance_HA
_geom_hbond_distance_DA
_geom_hbond_angle_DHA
_geom_hbond_publ_flag
C15 H15 Cg1 2_757 0.93 2.98 3.824(2) 152 yes
C20 H20 Cg3 2_857 0.93 2.84 3.746(2) 164 yes
C24 H24A Cg2 . 0.97 2.73 3.686(3) 167 yes
